data_7058796
loop_
_publ_author_name
'Przychodze\'n, Witold'
'Chojnacki, Jaros\/law'
'Nierzwicki, \/Lukasz'

_publ_section_title
;
 Medium-sized cyclic bis(anisylphosphonothioyl)disulfanes and their
 corresponding cyclic sulfane-structures and most characteristic reactions
;
_journal_issue 38
_journal_name_full 'New Journal of Chemistry'
_journal_page_first 15413
_journal_paper_doi 10.1039/C9NJ03682B
_journal_volume 43
_journal_year 2019
_chemical_formula_moiety 'C20 H26 O4 P2 S4'
_chemical_formula_sum 'C20 H26 O4 P2 S4'
_chemical_formula_weight 520.59
_space_group_crystal_system monoclinic
_space_group_IT_number 15
_space_group_name_Hall '-C 2yc'
_space_group_name_H-M_alt 'C 1 2/c 1'
_symmetry_space_group_name_Hall '-C 2yc'
_symmetry_space_group_name_H-M 'C 1 2/c 1'
_atom_sites_solution_hydrogens geom
_atom_sites_solution_primary direct
_atom_sites_solution_secondary fmap
_audit_creation_date 2019-08-20
_audit_creation_method
;
Olex2 1.2
(compiled 2018.05.29 svn.r3508 for OlexSys, GUI svn.r5506)
;
_audit_update_record
;
2019-08-26 deposited with the CCDC.    2019-08-27 downloaded from the CCDC.
;
_cell_angle_alpha 90
_cell_angle_beta 101.230(12)
_cell_angle_gamma 90
_cell_formula_units_Z 4
_cell_length_a 12.6554(19)
_cell_length_b 8.5028(9)
_cell_length_c 23.058(4)
_cell_measurement_reflns_used 4847
_cell_measurement_temperature 120(2)
_cell_measurement_theta_max 29.45
_cell_measurement_theta_min 3.06
_cell_volume 2433.7(6)
_computing_cell_refinement 'STOE X-AREA'
_computing_data_collection 'STOE X-AREA'
_computing_data_reduction 'STOE X-RED'
_computing_molecular_graphics 'Olex2 (Dolomanov et al., 2009)'
_computing_publication_material 'Olex2 (Dolomanov et al., 2009)'
_computing_structure_refinement 'ShelXL (Sheldrick, 2015)'
_computing_structure_solution 'ShelXT (Sheldrick, 2015)'
_diffrn_ambient_temperature 120
_diffrn_detector_area_resol_mean 6.67
_diffrn_measured_fraction_theta_full 0.993
_diffrn_measured_fraction_theta_max 0.987
_diffrn_measurement_device_type 'STOE IPDS 2T'
_diffrn_measurement_method 'rotation method'
_diffrn_radiation_type MoK\a
_diffrn_radiation_wavelength 0.71073
_diffrn_reflns_av_R_equivalents 0.0270
_diffrn_reflns_av_unetI/netI 0.0251
_diffrn_reflns_Laue_measured_fraction_full 0.993
_diffrn_reflns_Laue_measured_fraction_max 0.987
_diffrn_reflns_limit_h_max 17
_diffrn_reflns_limit_h_min -17
_diffrn_reflns_limit_k_max 10
_diffrn_reflns_limit_k_min -11
_diffrn_reflns_limit_l_max 31
_diffrn_reflns_limit_l_min -31
_diffrn_reflns_number 8581
_diffrn_reflns_point_group_measured_fraction_full 0.993
_diffrn_reflns_point_group_measured_fraction_max 0.987
_diffrn_reflns_theta_full 26.000
_diffrn_reflns_theta_max 29.183
_diffrn_reflns_theta_min 3.582
_diffrn_source 'GeniX Mo, 0.05 x 0.05 mm2 microfocus'
_exptl_absorpt_coefficient_mu 0.546
_exptl_absorpt_correction_type none
_exptl_crystal_colour colourless
_exptl_crystal_colour_primary colourless
_exptl_crystal_density_diffrn 1.421
_exptl_crystal_density_method 'not measured'
_exptl_crystal_description prism
_exptl_crystal_F_000 1088
_exptl_crystal_size_max 0.34
_exptl_crystal_size_mid 0.15
_exptl_crystal_size_min 0.11
_refine_diff_density_max 0.362
_refine_diff_density_min -0.273
_refine_diff_density_rms 0.058
_refine_ls_extinction_method none
_refine_ls_goodness_of_fit_ref 1.051
_refine_ls_hydrogen_treatment constr
_refine_ls_matrix_type full
_refine_ls_number_parameters 137
_refine_ls_number_reflns 3264
_refine_ls_number_restraints 0
_refine_ls_restrained_S_all 1.051
_refine_ls_R_factor_all 0.0339
_refine_ls_R_factor_gt 0.0268
_refine_ls_shift/su_max 0.001
_refine_ls_shift/su_mean 0.000
_refine_ls_structure_factor_coef Fsqd
_refine_ls_weighting_details 'w=1/[\s^2^(Fo^2^)+(0.0447P)^2^+0.6996P] where P=(Fo^2^+2Fc^2^)/3'
_refine_ls_weighting_scheme calc
_refine_ls_wR_factor_gt 0.0706
_refine_ls_wR_factor_ref 0.0743
_reflns_Friedel_coverage 0.000
_reflns_number_gt 2762
_reflns_number_total 3264
_reflns_threshold_expression 'I > 2\s(I)'
_cod_data_source_file c9nj03682b2.cif
_cod_data_source_block 2d_monoclin
_cod_depositor_comments 'Adding full bibliography for 7058796--7058807.cif.'
_cod_database_code 7058796
_shelx_shelxl_version_number 2018/3
_shelx_space_group_comment
;
The symmetry employed for this shelxl refinement is uniquely defined
by the following loop, which should always be used as a source of
symmetry information in preference to the above space-group names.
They are only intended as comments.
;
_shelx_estimated_absorpt_t_max 0.942
_shelx_estimated_absorpt_t_min 0.836
_olex2_refinement_description
;
1. Fixed Uiso
 At 1.2 times of:
  All C(H) groups, All C(H,H) groups
 At 1.5 times of:
  All C(H,H,H) groups
2.a Secondary CH2 refined with riding coordinates:
 C1(H1A,H1B), C2(H2A,H2B), C3(H3A,H3B)
2.b Aromatic/amide H refined with riding coordinates:
 C11(H11), C12(H12), C14(H14), C15(H15)
2.c Idealised Me refined as rotating group:
 C16(H16A,H16B,H16C)
;
_olex2_submission_special_instructions 'No special instructions were received'

loop_
_space_group_symop_operation_xyz
'x, y, z'
'-x, y, -z+1/2'
'x+1/2, y+1/2, z'
'-x+1/2, y+1/2, -z+1/2'
'-x, -y, -z'
'x, -y, z-1/2'
'-x+1/2, -y+1/2, -z'
'x+1/2, -y+1/2, z-1/2'

loop_
_atom_site_label
_atom_site_type_symbol
_atom_site_fract_x
_atom_site_fract_y
_atom_site_fract_z
_atom_site_U_iso_or_equiv
_atom_site_adp_type
_atom_site_occupancy
_atom_site_site_symmetry_order
_atom_site_calc_flag
_atom_site_refinement_flags_posn
P1 P 0.43332(2) 0.24489(4) 0.34109(2) 0.01747(8) Uani 1 1 d .
S1 S 0.42224(2) 0.13443(4) 0.25824(2) 0.01997(8) Uani 1 1 d .
S2 S 0.30310(3) 0.17861(5) 0.36582(2) 0.02723(9) Uani 1 1 d .
O1 O 0.45090(7) 0.42724(11) 0.33386(4) 0.02228(19) Uani 1 1 d .
O2 O 0.85937(7) 0.06625(13) 0.48104(4) 0.0270(2) Uani 1 1 d .
C1 C 0.36609(10) 0.53047(17) 0.30286(6) 0.0251(3) Uani 1 1 d .
H1A H 0.300745 0.521791 0.320281 0.030 Uiso 1 1 calc R
H1B H 0.347019 0.501689 0.260506 0.030 Uiso 1 1 calc R
C2 C 0.41050(11) 0.69589(17) 0.30982(6) 0.0270(3) Uani 1 1 d .
H2A H 0.427647 0.722489 0.352421 0.032 Uiso 1 1 calc R
H2B H 0.354182 0.769849 0.290360 0.032 Uiso 1 1 calc R
C3 C 0.51115(10) 0.71898(16) 0.28379(6) 0.0242(3) Uani 1 1 d .
H3A H 0.563036 0.633973 0.298306 0.029 Uiso 1 1 calc R
H3B H 0.545225 0.820147 0.298167 0.029 Uiso 1 1 calc R
C10 C 0.55982(10) 0.19240(15) 0.38530(5) 0.0192(2) Uani 1 1 d .
C11 C 0.56917(11) 0.05567(17) 0.41898(6) 0.0269(3) Uani 1 1 d .
H11 H 0.506989 -0.006402 0.419608 0.032 Uiso 1 1 calc R
C12 C 0.66819(11) 0.00840(17) 0.45177(6) 0.0284(3) Uani 1 1 d .
H12 H 0.673877 -0.085493 0.474493 0.034 Uiso 1 1 calc R
C13 C 0.75886(10) 0.10036(16) 0.45087(5) 0.0214(2) Uani 1 1 d .
C14 C 0.74973(10) 0.23904(16) 0.41796(5) 0.0214(2) Uani 1 1 d .
H14 H 0.811513 0.302760 0.418315 0.026 Uiso 1 1 calc R
C15 C 0.65156(10) 0.28430(16) 0.38488(5) 0.0202(2) Uani 1 1 d .
H15 H 0.646192 0.377661 0.361860 0.024 Uiso 1 1 calc R
C16 C 0.87343(12) -0.07752(19) 0.51404(7) 0.0317(3) Uani 1 1 d .
H16A H 0.854188 -0.166638 0.487102 0.048 Uiso 1 1 calc GR
H16B H 0.826909 -0.076914 0.543403 0.048 Uiso 1 1 calc GR
H16C H 0.948820 -0.087347 0.534186 0.048 Uiso 1 1 calc GR

loop_
_atom_site_aniso_label
_atom_site_aniso_U_11
_atom_site_aniso_U_22
_atom_site_aniso_U_33
_atom_site_aniso_U_23
_atom_site_aniso_U_13
_atom_site_aniso_U_12
P1 0.01523(14) 0.01872(16) 0.01858(15) 0.00049(11) 0.00357(10) -0.00191(11)
S1 0.01685(14) 0.02354(16) 0.01910(14) -0.00189(11) 0.00250(10) -0.00280(11)
S2 0.01930(15) 0.0358(2) 0.02838(16) 0.00151(13) 0.00912(12) -0.00544(13)
O1 0.0181(4) 0.0178(4) 0.0300(5) 0.0009(3) 0.0023(3) 0.0011(3)
O2 0.0197(4) 0.0306(5) 0.0291(5) 0.0055(4) 0.0007(3) 0.0022(4)
C1 0.0176(5) 0.0245(7) 0.0330(6) 0.0050(5) 0.0047(5) 0.0036(5)
C2 0.0264(6) 0.0202(6) 0.0360(7) -0.0001(5) 0.0104(5) 0.0054(5)
C3 0.0222(6) 0.0181(6) 0.0315(7) -0.0009(5) 0.0037(5) -0.0014(5)
C10 0.0185(5) 0.0211(6) 0.0172(5) -0.0002(4) 0.0020(4) -0.0017(5)
C11 0.0221(6) 0.0239(7) 0.0327(7) 0.0059(5) 0.0005(5) -0.0064(5)
C12 0.0267(6) 0.0240(7) 0.0325(7) 0.0084(5) 0.0007(5) -0.0014(5)
C13 0.0191(5) 0.0245(6) 0.0200(5) -0.0012(4) 0.0022(4) 0.0010(5)
C14 0.0183(5) 0.0256(6) 0.0205(5) -0.0003(5) 0.0045(4) -0.0033(5)
C15 0.0195(5) 0.0217(6) 0.0195(5) 0.0017(4) 0.0042(4) -0.0014(5)
C16 0.0274(7) 0.0331(8) 0.0328(7) 0.0078(6) 0.0015(5) 0.0064(6)

loop_
_atom_type_symbol
_atom_type_description
_atom_type_scat_dispersion_real
_atom_type_scat_dispersion_imag
_atom_type_scat_source
C C 0.0033 0.0016 'International Tables Vol C Tables 4.2.6.8 and 6.1.1.4'
H H 0.0000 0.0000 'International Tables Vol C Tables 4.2.6.8 and 6.1.1.4'
O O 0.0106 0.0060 'International Tables Vol C Tables 4.2.6.8 and 6.1.1.4'
P P 0.1023 0.0942 'International Tables Vol C Tables 4.2.6.8 and 6.1.1.4'
S S 0.1246 0.1234 'International Tables Vol C Tables 4.2.6.8 and 6.1.1.4'

loop_
_geom_angle_atom_site_label_1
_geom_angle_atom_site_label_2
_geom_angle_atom_site_label_3
_geom_angle
_geom_angle_site_symmetry_1
_geom_angle_site_symmetry_3
S2 P1 S1 103.16(2) . .
O1 P1 S1 109.11(4) . .
O1 P1 S2 117.63(4) . .
O1 P1 C10 100.20(5) . .
C10 P1 S1 107.52(4) . .
C10 P1 S2 118.83(4) . .
S1 S1 P1 105.53(2) 2_655 .
C1 O1 P1 122.42(8) . .
C13 O2 C16 117.50(11) . .
O1 C1 H1A 110.4 . .
O1 C1 H1B 110.4 . .
O1 C1 C2 106.53(11) . .
H1A C1 H1B 108.6 . .
C2 C1 H1A 110.4 . .
C2 C1 H1B 110.4 . .
C1 C2 H2A 108.8 . .
C1 C2 H2B 108.8 . .
C1 C2 C3 113.60(11) . .
H2A C2 H2B 107.7 . .
C3 C2 H2A 108.8 . .
C3 C2 H2B 108.8 . .
C2 C3 C3 113.53(14) . 2_655
C2 C3 H3A 108.9 . .
C2 C3 H3B 108.9 . .
C3 C3 H3A 108.9 2_655 .
C3 C3 H3B 108.9 2_655 .
H3A C3 H3B 107.7 . .
C11 C10 P1 119.94(10) . .
C11 C10 C15 119.32(12) . .
C15 C10 P1 120.70(10) . .
C10 C11 H11 119.5 . .
C10 C11 C12 120.99(12) . .
C12 C11 H11 119.5 . .
C11 C12 H12 120.4 . .
C11 C12 C13 119.19(13) . .
C13 C12 H12 120.4 . .
O2 C13 C12 124.43(12) . .
O2 C13 C14 115.45(11) . .
C12 C13 C14 120.12(12) . .
C13 C14 H14 119.8 . .
C15 C14 C13 120.45(12) . .
C15 C14 H14 119.8 . .
C10 C15 H15 120.0 . .
C14 C15 C10 119.91(12) . .
C14 C15 H15 120.0 . .
O2 C16 H16A 109.5 . .
O2 C16 H16B 109.5 . .
O2 C16 H16C 109.5 . .
H16A C16 H16B 109.5 . .
H16A C16 H16C 109.5 . .
H16B C16 H16C 109.5 . .

loop_
_geom_bond_atom_site_label_1
_geom_bond_atom_site_label_2
_geom_bond_distance
_geom_bond_site_symmetry_2
P1 S1 2.1087(5) .
P1 S2 1.9300(5) .
P1 O1 1.5798(10) .
P1 C10 1.7792(13) .
S1 S1 2.0758(6) 2_655
O1 C1 1.4610(15) .
O2 C13 1.3570(15) .
O2 C16 1.4325(17) .
C1 H1A 0.9900 .
C1 H1B 0.9900 .
C1 C2 1.512(2) .
C2 H2A 0.9900 .
C2 H2B 0.9900 .
C2 C3 1.5229(17) .
C3 C3 1.529(3) 2_655
C3 H3A 0.9900 .
C3 H3B 0.9900 .
C10 C11 1.3902(18) .
C10 C15 1.4011(17) .
C11 H11 0.9500 .
C11 C12 1.3909(19) .
C12 H12 0.9500 .
C12 C13 1.3920(19) .
C13 C14 1.3948(18) .
C14 H14 0.9500 .
C14 C15 1.3799(17) .
C15 H15 0.9500 .
C16 H16A 0.9800 .
C16 H16B 0.9800 .
C16 H16C 0.9800 .

loop_
_geom_torsion_atom_site_label_1
_geom_torsion_atom_site_label_2
_geom_torsion_atom_site_label_3
_geom_torsion_atom_site_label_4
_geom_torsion
_geom_torsion_site_symmetry_4
P1 O1 C1 C2 175.35(8) .
P1 C10 C11 C12 177.03(11) .
P1 C10 C15 C14 -177.88(9) .
S1 P1 O1 C1 70.67(9) .
S1 P1 C10 C11 -87.70(11) .
S1 P1 C10 C15 89.83(10) .
S2 P1 O1 C1 -46.29(10) .
S2 P1 C10 C11 28.81(12) .
S2 P1 C10 C15 -153.67(9) .
O1 P1 C10 C11 158.37(10) .
O1 P1 C10 C15 -24.11(11) .
O1 C1 C2 C3 60.33(14) .
O2 C13 C14 C15 179.11(11) .
C1 C2 C3 C3 72.04(12) 2_655
C10 P1 O1 C1 -176.62(9) .
C10 C11 C12 C13 0.3(2) .
C11 C10 C15 C14 -0.34(18) .
C11 C12 C13 O2 179.94(13) .
C11 C12 C13 C14 0.7(2) .
C12 C13 C14 C15 -1.63(19) .
C13 C14 C15 C10 1.42(18) .
C15 C10 C11 C12 -0.5(2) .
C16 O2 C13 C12 2.65(19) .
C16 O2 C13 C14 -178.12(12) .
